data_1566011
loop_
_publ_author_name
'Yang, Shuang'
'Li, Gong'
'Yang, Yujie'
'Zhu, Mengdi'
'Fu, Yuejiao'
'Xing, Na'
'Shi, Lei'

_publ_section_title
;
 Styrene selective oxidation to benzaldehyde catalyzed by acylhydrazone Mo
 complexes: Reaction parameter effects and kinetics
;
_journal_name_full 'Inorganica Chimica Acta'
_journal_page_first 120643
_journal_paper_doi 10.1016/j.ica.2021.120643
_journal_volume 529
_journal_year 2022
_chemical_formula_sum 'C16 H13 Br Cl2 Mo N2 O5'
_chemical_formula_weight 560.03
_space_group_IT_number 14
_space_group_name_Hall '-P 2ybc'
_space_group_name_H-M_alt 'P 1 21/c 1'
_symmetry_cell_setting monoclinic
_symmetry_space_group_name_H-M 'P 1 21/c 1'
_atom_sites_solution_hydrogens geom
_atom_sites_solution_primary direct
_atom_sites_solution_secondary difmap
_cell_angle_alpha 90.00
_cell_angle_beta 92.0870(10)
_cell_angle_gamma 90.00
_cell_formula_units_Z 4
_cell_length_a 13.8585(12)
_cell_length_b 8.0415(8)
_cell_length_c 17.6091(12)
_cell_measurement_reflns_used 3525
_cell_measurement_temperature 298(2)
_cell_measurement_theta_max 26.6
_cell_measurement_theta_min 2.3
_cell_volume 1961.1(3)
_computing_structure_refinement 'SHELXL-97 (Sheldrick, 1997)'
_computing_structure_solution 'SHELXS-97 (Sheldrick, 1990)'
_diffrn_ambient_temperature 298(2)
_diffrn_measured_fraction_theta_full 0.999
_diffrn_measured_fraction_theta_max 0.999
_diffrn_radiation_monochromator graphite
_diffrn_radiation_source 'fine-focus sealed tube'
_diffrn_radiation_type MoK\a
_diffrn_radiation_wavelength 0.71073
_diffrn_reflns_av_R_equivalents 0.0372
_diffrn_reflns_av_sigmaI/netI 0.0404
_diffrn_reflns_limit_h_max 16
_diffrn_reflns_limit_h_min -16
_diffrn_reflns_limit_k_max 9
_diffrn_reflns_limit_k_min -9
_diffrn_reflns_limit_l_max 21
_diffrn_reflns_limit_l_min -18
_diffrn_reflns_number 11244
_diffrn_reflns_theta_full 25.50
_diffrn_reflns_theta_max 25.50
_diffrn_reflns_theta_min 1.47
_exptl_absorpt_coefficient_mu 3.008
_exptl_absorpt_correction_T_max 0.5574
_exptl_absorpt_correction_T_min 0.4972
_exptl_crystal_colour brown
_exptl_crystal_density_diffrn 1.897
_exptl_crystal_density_method 'not measured'
_exptl_crystal_description block
_exptl_crystal_F_000 1096
_exptl_crystal_size_max 0.27
_exptl_crystal_size_mid 0.23
_exptl_crystal_size_min 0.22
_refine_diff_density_max 1.135
_refine_diff_density_min -0.887
_refine_diff_density_rms 0.083
_refine_ls_extinction_method none
_refine_ls_goodness_of_fit_ref 1.034
_refine_ls_hydrogen_treatment mixed
_refine_ls_matrix_type full
_refine_ls_number_parameters 248
_refine_ls_number_reflns 3657
_refine_ls_number_restraints 1
_refine_ls_restrained_S_all 1.033
_refine_ls_R_factor_all 0.0540
_refine_ls_R_factor_gt 0.0345
_refine_ls_shift/su_max 0.001
_refine_ls_shift/su_mean 0.000
_refine_ls_structure_factor_coef Fsqd
_refine_ls_weighting_details 'calc w=1/[\s^2^(Fo^2^)+(0.0306P)^2^+3.0120P] where P=(Fo^2^+2Fc^2^)/3'
_refine_ls_weighting_scheme calc
_refine_ls_wR_factor_gt 0.0751
_refine_ls_wR_factor_ref 0.0849
_reflns_number_gt 2793
_reflns_number_total 3657
_reflns_threshold_expression >2sigma(I)
_cod_data_source_file ICA-2022-529-120643.cif
_cod_data_source_block 1
_cod_depositor_comments
;
The following automatic conversions were performed:

data item '_symmetry_cell_setting' value 'Monoclinic' was changed to
'monoclinic' in accordance with the built-in table derived from the
CIF Core dictionary named 'cif_core.dic' version 2.4.5 last updated
on 2014-11-21.

Automatic conversion script
Id: cif_fix_values 8738 2021-04-28 16:35:53Z antanas 
;
_cod_original_sg_symbol_H-M P21/c
_cod_database_code 1566011

loop_
_symmetry_equiv_pos_as_xyz
'x, y, z'
'-x, y+1/2, -z+1/2'
'-x, -y, -z'
'x, -y-1/2, z-1/2'

loop_
_atom_site_label
_atom_site_type_symbol
_atom_site_fract_x
_atom_site_fract_y
_atom_site_fract_z
_atom_site_U_iso_or_equiv
_atom_site_adp_type
_atom_site_occupancy
_atom_site_symmetry_multiplicity
_atom_site_calc_flag
_atom_site_refinement_flags
_atom_site_disorder_assembly
_atom_site_disorder_group
Mo1 Mo 0.57241(2) 0.74844(5) 0.348037(17) 0.02898(11) Uani 1 1 d . . .
N1 N 0.5236(2) 0.7325(4) 0.46850(17) 0.0275(7) Uani 1 1 d . . .
N2 N 0.4314(2) 0.6652(4) 0.47713(17) 0.0300(7) Uani 1 1 d . . .
O1 O 0.69563(18) 0.7757(4) 0.40106(15) 0.0380(7) Uani 1 1 d . . .
O2 O 0.43919(18) 0.6532(4) 0.34687(14) 0.0360(7) Uani 1 1 d . . .
O3 O 0.6027(2) 0.6924(4) 0.25953(15) 0.0424(7) Uani 1 1 d . . .
O4 O 0.5398(2) 0.9503(4) 0.34141(17) 0.0521(8) Uani 1 1 d . . .
O5 O 0.6060(2) 0.4734(3) 0.37842(14) 0.0374(7) Uani 1 1 d D . .
Br1 Br -0.00926(4) 0.32746(10) 0.36444(4) 0.0876(2) Uani 1 1 d . . .
C1 C 0.6627(3) 0.8639(5) 0.5280(2) 0.0295(9) Uani 1 1 d . . .
C2 C 0.7226(3) 0.8504(5) 0.4658(2) 0.0314(9) Uani 1 1 d . . .
C3 C 0.8165(3) 0.9118(6) 0.4732(2) 0.0377(10) Uani 1 1 d . . .
C4 C 0.8507(3) 0.9883(6) 0.5389(3) 0.0465(11) Uani 1 1 d . . .
H4 H 0.9131 1.0309 0.5423 0.056 Uiso 1 1 calc R . .
C5 C 0.7904(3) 1.0008(6) 0.5996(2) 0.0415(11) Uani 1 1 d . . .
C6 C 0.6984(3) 0.9397(5) 0.5951(2) 0.0380(10) Uani 1 1 d . . .
H6 H 0.6592 0.9485 0.6367 0.046 Uiso 1 1 calc R . .
C7 C 0.5666(3) 0.7942(5) 0.5277(2) 0.0315(9) Uani 1 1 d . . .
H7 H 0.5341 0.7941 0.5730 0.038 Uiso 1 1 calc R . .
C8 C 0.3940(3) 0.6295(5) 0.4096(2) 0.0290(9) Uani 1 1 d . . .
C9 C 0.2964(3) 0.5559(5) 0.4008(2) 0.0299(9) Uani 1 1 d . . .
C10 C 0.2708(3) 0.4761(5) 0.3333(2) 0.0401(10) Uani 1 1 d . . .
H10 H 0.3151 0.4679 0.2950 0.048 Uiso 1 1 calc R . .
C11 C 0.1799(3) 0.4090(6) 0.3227(3) 0.0476(12) Uani 1 1 d . . .
H11 H 0.1624 0.3558 0.2773 0.057 Uiso 1 1 calc R . .
C12 C 0.1158(3) 0.4212(6) 0.3794(3) 0.0497(12) Uani 1 1 d . . .
C13 C 0.1396(3) 0.4978(7) 0.4465(3) 0.0580(14) Uani 1 1 d . . .
H13 H 0.0951 0.5043 0.4847 0.070 Uiso 1 1 calc R . .
C14 C 0.2306(3) 0.5656(6) 0.4570(2) 0.0461(11) Uani 1 1 d . . .
H14 H 0.2474 0.6183 0.5026 0.055 Uiso 1 1 calc R . .
C15 C 0.6260(3) 0.3415(6) 0.3253(2) 0.0491(12) Uani 1 1 d . . .
H15A H 0.6345 0.3889 0.2754 0.059 Uiso 1 1 calc R . .
H15B H 0.5714 0.2663 0.3219 0.059 Uiso 1 1 calc R . .
C16 C 0.7129(4) 0.2482(7) 0.3486(3) 0.0707(16) Uani 1 1 d . . .
H16A H 0.7665 0.3233 0.3548 0.106 Uiso 1 1 calc R . .
H16B H 0.7266 0.1672 0.3104 0.106 Uiso 1 1 calc R . .
H16C H 0.7026 0.1928 0.3959 0.106 Uiso 1 1 calc R . .
Cl1 Cl 0.89220(8) 0.8866(2) 0.39842(7) 0.0673(4) Uani 1 1 d . . .
Cl2 Cl 0.83636(9) 1.0879(2) 0.68338(7) 0.0687(4) Uani 1 1 d . . .
H5 H 0.594(4) 0.441(7) 0.4230(13) 0.080 Uiso 1 1 d D . .

loop_
_atom_site_aniso_label
_atom_site_aniso_U_11
_atom_site_aniso_U_22
_atom_site_aniso_U_33
_atom_site_aniso_U_23
_atom_site_aniso_U_13
_atom_site_aniso_U_12
Mo1 0.02953(18) 0.0337(2) 0.02384(17) 0.00387(16) 0.00337(12) -0.00651(15)
N1 0.0264(16) 0.0282(18) 0.0282(16) 0.0000(14) 0.0032(12) -0.0035(14)
N2 0.0263(16) 0.0345(19) 0.0294(17) 0.0007(15) 0.0030(13) -0.0054(14)
O1 0.0284(14) 0.052(2) 0.0336(15) -0.0100(14) 0.0043(11) -0.0115(13)
O2 0.0304(14) 0.0529(19) 0.0246(14) 0.0023(13) 0.0022(11) -0.0114(13)
O3 0.0481(17) 0.0517(19) 0.0276(15) 0.0034(13) 0.0063(12) -0.0109(15)
O4 0.065(2) 0.0382(19) 0.0539(19) 0.0117(15) 0.0052(16) -0.0015(16)
O5 0.0534(18) 0.0328(16) 0.0264(14) -0.0003(13) 0.0060(13) 0.0022(13)
Br1 0.0412(3) 0.1217(6) 0.0988(5) -0.0058(4) -0.0106(3) -0.0357(3)
C1 0.030(2) 0.027(2) 0.031(2) 0.0009(17) 0.0013(16) -0.0044(16)
C2 0.031(2) 0.030(2) 0.033(2) 0.0000(18) -0.0014(17) -0.0029(17)
C3 0.030(2) 0.048(3) 0.036(2) 0.001(2) 0.0049(17) -0.0072(19)
C4 0.033(2) 0.053(3) 0.052(3) 0.002(2) -0.006(2) -0.012(2)
C5 0.041(2) 0.045(3) 0.038(2) -0.006(2) -0.0085(19) -0.008(2)
C6 0.041(2) 0.040(3) 0.033(2) -0.0017(19) -0.0009(18) -0.003(2)
C7 0.032(2) 0.035(2) 0.028(2) -0.0002(17) 0.0074(16) -0.0026(17)
C8 0.0273(19) 0.030(2) 0.030(2) 0.0035(17) 0.0023(16) 0.0021(16)
C9 0.028(2) 0.029(2) 0.032(2) 0.0051(17) 0.0005(16) -0.0013(17)
C10 0.040(2) 0.043(3) 0.037(2) -0.003(2) -0.0010(18) -0.006(2)
C11 0.047(3) 0.055(3) 0.040(3) -0.007(2) -0.012(2) -0.012(2)
C12 0.031(2) 0.058(3) 0.060(3) 0.005(3) -0.005(2) -0.012(2)
C13 0.037(3) 0.090(4) 0.047(3) -0.004(3) 0.006(2) -0.015(3)
C14 0.033(2) 0.067(3) 0.038(2) -0.009(2) 0.0004(18) -0.009(2)
C15 0.062(3) 0.046(3) 0.040(3) -0.006(2) 0.004(2) -0.004(2)
C16 0.080(4) 0.070(4) 0.061(3) -0.018(3) 0.003(3) 0.029(3)
Cl1 0.0362(6) 0.1124(12) 0.0542(7) -0.0174(7) 0.0132(5) -0.0271(7)
Cl2 0.0622(8) 0.0905(11) 0.0522(7) -0.0265(7) -0.0142(6) -0.0163(7)

loop_
_atom_type_symbol
_atom_type_description
_atom_type_scat_dispersion_real
_atom_type_scat_dispersion_imag
_atom_type_scat_source
C C 0.0033 0.0016 'International Tables Vol C Tables 4.2.6.8 and 6.1.1.4'
H H 0.0000 0.0000 'International Tables Vol C Tables 4.2.6.8 and 6.1.1.4'
N N 0.0061 0.0033 'International Tables Vol C Tables 4.2.6.8 and 6.1.1.4'
O O 0.0106 0.0060 'International Tables Vol C Tables 4.2.6.8 and 6.1.1.4'
Cl Cl 0.1484 0.1585 'International Tables Vol C Tables 4.2.6.8 and 6.1.1.4'
Br Br -0.2901 2.4595 'International Tables Vol C Tables 4.2.6.8 and 6.1.1.4'
Mo Mo -1.6832 0.6857 'International Tables Vol C Tables 4.2.6.8 and 6.1.1.4'

loop_
_geom_angle_atom_site_label_1
_geom_angle_atom_site_label_2
_geom_angle_atom_site_label_3
_geom_angle
_geom_angle_site_symmetry_1
_geom_angle_site_symmetry_3
O4 Mo1 O3 105.51(15) . .
O4 Mo1 O1 98.88(14) . .
O3 Mo1 O1 103.41(12) . .
O4 Mo1 O2 97.04(14) . .
O3 Mo1 O2 98.55(12) . .
O1 Mo1 O2 148.22(11) . .
O4 Mo1 N1 91.77(13) . .
O3 Mo1 N1 161.11(13) . .
O1 Mo1 N1 80.88(11) . .
O2 Mo1 N1 71.28(10) . .
O4 Mo1 O5 169.82(12) . .
O3 Mo1 O5 84.50(12) . .
O1 Mo1 O5 80.22(11) . .
O2 Mo1 O5 79.31(11) . .
N1 Mo1 O5 78.07(10) . .
C7 N1 N2 117.4(3) . .
C7 N1 Mo1 126.7(3) . .
N2 N1 Mo1 115.5(2) . .
C8 N2 N1 108.5(3) . .
C2 O1 Mo1 133.0(2) . .
C8 O2 Mo1 121.3(2) . .
C15 O5 Mo1 126.3(2) . .
C15 O5 H5 115(4) . .
Mo1 O5 H5 118(4) . .
C2 C1 C6 119.4(3) . .
C2 C1 C7 122.6(3) . .
C6 C1 C7 117.9(3) . .
O1 C2 C3 118.2(3) . .
O1 C2 C1 123.3(3) . .
C3 C2 C1 118.5(3) . .
C4 C3 C2 121.9(4) . .
C4 C3 Cl1 119.5(3) . .
C2 C3 Cl1 118.6(3) . .
C3 C4 C5 118.8(4) . .
C3 C4 H4 120.6 . .
C5 C4 H4 120.6 . .
C6 C5 C4 121.1(4) . .
C6 C5 Cl2 120.5(3) . .
C4 C5 Cl2 118.3(3) . .
C5 C6 C1 120.3(4) . .
C5 C6 H6 119.8 . .
C1 C6 H6 119.8 . .
N1 C7 C1 123.7(3) . .
N1 C7 H7 118.2 . .
C1 C7 H7 118.2 . .
O2 C8 N2 123.4(3) . .
O2 C8 C9 115.9(3) . .
N2 C8 C9 120.8(3) . .
C14 C9 C10 119.3(4) . .
C14 C9 C8 122.1(4) . .
C10 C9 C8 118.6(4) . .
C11 C10 C9 120.1(4) . .
C11 C10 H10 119.9 . .
C9 C10 H10 119.9 . .
C12 C11 C10 119.3(4) . .
C12 C11 H11 120.4 . .
C10 C11 H11 120.4 . .
C13 C12 C11 121.7(4) . .
C13 C12 Br1 119.4(4) . .
C11 C12 Br1 119.0(4) . .
C12 C13 C14 119.1(4) . .
C12 C13 H13 120.5 . .
C14 C13 H13 120.5 . .
C9 C14 C13 120.6(4) . .
C9 C14 H14 119.7 . .
C13 C14 H14 119.7 . .
O5 C15 C16 111.7(4) . .
O5 C15 H15A 109.3 . .
C16 C15 H15A 109.3 . .
O5 C15 H15B 109.3 . .
C16 C15 H15B 109.3 . .
H15A C15 H15B 107.9 . .
C15 C16 H16A 109.5 . .
C15 C16 H16B 109.5 . .
H16A C16 H16B 109.5 . .
C15 C16 H16C 109.5 . .
H16A C16 H16C 109.5 . .
H16B C16 H16C 109.5 . .

loop_
_geom_bond_atom_site_label_1
_geom_bond_atom_site_label_2
_geom_bond_distance
_geom_bond_site_symmetry_2
Mo1 O4 1.688(3) .
Mo1 O3 1.690(3) .
Mo1 O1 1.929(3) .
Mo1 O2 1.998(2) .
Mo1 N1 2.253(3) .
Mo1 O5 2.319(3) .
N1 C7 1.282(5) .
N1 N2 1.401(4) .
N2 C8 1.312(5) .
O1 C2 1.330(4) .
O2 C8 1.303(4) .
O5 C15 1.447(5) .
O5 H5 0.849(10) .
Br1 C12 1.900(4) .
C1 C2 1.402(5) .
C1 C6 1.404(5) .
C1 C7 1.445(5) .
C2 C3 1.394(5) .
C3 C4 1.378(6) .
C3 Cl1 1.726(4) .
C4 C5 1.384(6) .
C4 H4 0.9300 .
C5 C6 1.366(6) .
C5 Cl2 1.733(4) .
C6 H6 0.9300 .
C7 H7 0.9300 .
C8 C9 1.480(5) .
C9 C14 1.372(5) .
C9 C10 1.387(5) .
C10 C11 1.377(6) .
C10 H10 0.9300 .
C11 C12 1.364(6) .
C11 H11 0.9300 .
C12 C13 1.362(6) .
C13 C14 1.380(6) .
C13 H13 0.9300 .
C14 H14 0.9300 .
C15 C16 1.465(7) .
C15 H15A 0.9700 .
C15 H15B 0.9700 .
C16 H16A 0.9600 .
C16 H16B 0.9600 .
C16 H16C 0.9600 .

loop_
_geom_hbond_atom_site_label_D
_geom_hbond_atom_site_label_H
_geom_hbond_atom_site_label_A
_geom_hbond_distance_DH
_geom_hbond_distance_HA
_geom_hbond_distance_DA
_geom_hbond_angle_DHA
_geom_hbond_site_symmetry_A
O5 H5 N2 0.849(10) 1.999(13) 2.842(4) 173(5) 3_666
